data_7240167
loop_
_publ_author_name
'Gonz\'alez-Izquierdo, Palmerina'
'Fabelo, Oscar'
'Beobide, Garikoitz'
'Cano, Israel'
'Ruiz de Larramendi, Idoia'
'Vallcorba, Oriol'
'Fern\'andez, Jes\'us Rodr\'iguez'
'Fern\'andez-D\'iaz, Mar\'ia Teresa'
'de Pedro, Imanol'

_publ_section_title
;
 Crystal structure, magneto-structural correlation, thermal and electrical
 studies of an imidazolium halometallate molten salt: (trimim)[FeCl4]
;
_journal_issue 19
_journal_name_full 'RSC Advances'
_journal_page_first 11200
_journal_page_last 11209
_journal_paper_doi 10.1039/D0RA00245C
_journal_volume 10
_journal_year 2020
_chemical_formula_moiety 'C6 H11 N2, Cl4 Fe'
_chemical_formula_sum 'C6 H11 Cl4 Fe N2'
_chemical_formula_weight 308.82
_chemical_name_systematic
;
1,2,3-trimethylimidazolium tetrachlorideferrate(III) 
;
_space_group_IT_number 14
_space_group_name_Hall '-P 2ybc'
_space_group_name_H-M_alt 'P 1 21/c 1'
_symmetry_cell_setting monoclinic
_symmetry_Int_Tables_number 14
_symmetry_space_group_name_Hall '-P 2ybc'
_symmetry_space_group_name_H-M 'P 1 21/c 1'
_audit_update_record
;
2019-02-17 deposited with the CCDC.	2020-03-09 downloaded from the CCDC.
;
_cell_angle_alpha 90.0000
_cell_angle_beta 95.905(2)
_cell_angle_gamma 90.0000
_cell_formula_units_Z 4
_cell_length_a 6.6159(2)
_cell_length_b 14.2024(3)
_cell_length_c 13.5728(3)
_cell_measurement_temperature 250
_cell_volume 1268.56(5)
_computing_data_reduction 'DAJUST (Vallcorba et al., 2012)'
_computing_publication_material 'PLATON (Spek, 2003)'
_computing_structure_refinement 'RIBOLS (Rius, 2012)'
_computing_structure_solution 'TALP (Vallcorba et al., 2012)'
_diffrn_ambient_temperature 250
_diffrn_detector MYTHEN-II
_diffrn_measurement_device_type 'BL04 - MSPD'
_diffrn_radiation_monochromator 'Si (111)'
_diffrn_radiation_type Synchrotron
_diffrn_radiation_wavelength 0.61872
_exptl_absorpt_coefficient_mu 1.335
_exptl_absorpt_correction_type none
_exptl_crystal_density_diffrn 1.617
_exptl_crystal_F_000 620
_pd_instr_location
;
'BL04-MSPD, ALBA Synchrotron Light Source (SPAIN)'
;
_pd_meas_2theta_range_inc 0.006
_pd_meas_2theta_range_max 43.548
_pd_meas_2theta_range_min 0.726
_pd_meas_number_of_points 7138
_pd_proc_2theta_range_inc 0.006
_pd_proc_2theta_range_max 35.000
_pd_proc_2theta_range_min 2.500
_pd_proc_ls_background_function 'Smoothing procedure (Br\~A1/4ckner, 2004)'
_pd_proc_ls_profile_function Pseudo-Voigt
_pd_proc_ls_prof_wR_factor 0.067
_pd_proc_number_of_points 5416
_pd_spec_mounting 'glass capillary'
_pd_spec_mount_mode transmission
_refine_ls_goodness_of_fit_all 2.771
_refine_ls_hydrogen_treatment noref
_refine_ls_matrix_type full
_refine_ls_number_parameters 76
_refine_ls_number_reflns 1220
_refine_ls_number_restraints 64
_refine_ls_R_I_factor 0.079
_refine_ls_shift/su_max 0.049
_refine_ls_shift/su_mean 0.031
_refine_ls_weighting_details 1/Yobs
_refine_ls_weighting_scheme calc
_cod_data_source_file d0ra00245c2.cif
_cod_data_source_block compound1_250K
_cod_depositor_comments
;
The following automatic conversions were performed:

data item '_symmetry_cell_setting' value 'Monoclinic' was changed to
'monoclinic' in accordance with the
/home/data/users/saulius/crontab/automatic-downloads/rss-feeds/RSC/lib/dictionaries/cif_core.dic
dictionary named 'cif_core.dic' version 2.4.2 last updated on
2011-04-26.

Automatic conversion script
Id: cif_fix_values 7556 2019-12-06 15:28:31Z antanas 

 Adding full bibliography for 7240165--7240167.cif.
;
_cod_original_sg_symbol_H-M 'P 21/c'
_cod_database_code 7240167

loop_
_symmetry_equiv_pos_site_id
_symmetry_equiv_pos_as_xyz
1 x,y,z
2 -x,y+1/2,-z+1/2
3 -x,-y,-z
4 x,-y+1/2,z+1/2

loop_
_atom_site_label
_atom_site_type_symbol
_atom_site_fract_x
_atom_site_fract_y
_atom_site_fract_z
_atom_site_occupancy
_atom_site_symmetry_multiplicity
_atom_site_Wyckoff_symbol
_atom_site_calc_flag
_atom_site_U_iso_or_equiv
_atom_site_disorder_assembly
_atom_site_disorder_group
Fe01 FE 0.7511(5) 0.2500(9) 0.3582(4) 1.0000 4 e d 0.0613(11) . .
Cl1 CL 0.5998(20) 0.1200(8) 0.3033(4) 1.0000 4 e d 0.0565(5) . .
Cl2 CL 0.5925(20) 0.3744(8) 0.2903(4) 1.0000 4 e d 0.0565(5) . .
Cl3 CL 0.7419(7) 0.2552(17) 0.5174(4) 1.0000 4 e d 0.0565(5) . .
Cl4 CL 1.0626(6) 0.2506(13) 0.3155(4) 1.0000 4 e d 0.0565(5) . .
N11 N 1.1065(43) 0.4357(13) 0.5516(4) 0.5000 4 e d 0.0383(22) A -1
C12 C 1.0270(38) 0.4966(13) 0.4837(4) 0.5000 4 e d 0.0383(22) A -1
N13 N 0.8613(38) 0.5344(14) 0.5120(4) 0.5000 4 e d 0.0383(22) A -1
C14 C 0.8401(46) 0.4931(18) 0.6035(4) 0.5000 4 e d 0.0383(22) A -1
H14 H 0.7307 0.5098 0.6395 0.5000 4 e c 0.0383 A -1
C15 C 0.9875(53) 0.4317(16) 0.6310(4) 0.5000 4 e d 0.0383(22) A -1
H15 H 0.9997 0.3971 0.6905 0.5000 4 e c 0.0383 A -1
C16 C 1.2873(45) 0.3792(13) 0.5495(4) 0.5000 4 e d 0.0383(22) A -1
H16A H 1.3009 0.3432 0.6107 0.5000 4 e c 0.0383 A -1
H16B H 1.2743 0.3370 0.4929 0.5000 4 e c 0.0383 A -1
H16C H 1.4075 0.4178 0.5464 0.5000 4 e c 0.0383 A -1
C17 C 1.1156(45) 0.5172(16) 0.3908(4) 0.5000 4 e d 0.0383(22) A -1
H17A H 1.2358 0.4785 0.3908 0.5000 4 e c 0.0383 A -1
H17B H 1.0206 0.5014 0.3337 0.5000 4 e c 0.0383 A -1
H17C H 1.1535 0.5825 0.3870 0.5000 4 e c 0.0383 A -1
C18 C 0.7238(39) 0.6026(14) 0.4656(4) 0.5000 4 e d 0.0383(22) A -1
H18A H 0.6137 0.6178 0.5051 0.5000 4 e c 0.0383 A -1
H18B H 0.8022 0.6586 0.4552 0.5000 4 e c 0.0383 A -1
H18C H 0.6693 0.5777 0.4017 0.5000 4 e c 0.0383 A -1
N21 N 1.0700(79) 0.0284(18) 0.5245(4) 0.5000 4 e d 0.2039(45) B -1
C22 C 1.0200(62) -0.0211(17) 0.4431(4) 0.5000 4 e d 0.2039(45) B -1
N23 N 0.8515(62) -0.0685(18) 0.4554(4) 0.5000 4 e d 0.2039(45) B -1
C24 C 0.7916(79) -0.0485(26) 0.5486(4) 0.5000 4 e d 0.2039(45) B -1
H24 H 0.6843 -0.0676 0.5846 0.5000 4 e c 0.2039 B -1
C25 C 0.9282(94) 0.0124(26) 0.5922(4) 0.5000 4 e d 0.2039(45) B -1
H25 H 0.9464 0.0428 0.6541 0.5000 4 e c 0.2039 B -1
C26 C 1.2421(88) 0.0905(17) 0.5448(4) 0.5000 4 e d 0.2039(45) B -1
H26A H 1.2581 0.1213 0.6092 0.5000 4 e c 0.2039 B -1
H26B H 1.3612 0.0524 0.5371 0.5000 4 e c 0.2039 B -1
H26C H 1.2275 0.1372 0.4925 0.5000 4 e c 0.2039 B -1
C27 C 1.1291(63) -0.0237(22) 0.3551(4) 0.5000 4 e d 0.2039(45) B -1
H27A H 1.0460 -0.0667 0.3133 0.5000 4 e c 0.2039 B -1
H27B H 1.1324 0.0365 0.3221 0.5000 4 e c 0.2039 B -1
H27C H 1.2665 -0.0481 0.3666 0.5000 4 e c 0.2039 B -1
C28 C 0.7450(61) -0.1313(17) 0.3845(4) 0.5000 4 e d 0.2039(45) B -1
H28A H 0.6345 -0.1515 0.4219 0.5000 4 e c 0.2039 B -1
H28B H 0.6896 -0.0999 0.3241 0.5000 4 e c 0.2039 B -1
H28C H 0.8231 -0.1853 0.3673 0.5000 4 e c 0.2039 B -1

loop_
_geom_angle_atom_site_label_1
_geom_angle_atom_site_label_2
_geom_angle_atom_site_label_3
_geom_angle
_geom_angle_site_symmetry_1
_geom_angle_site_symmetry_2
_geom_angle_site_symmetry_3
_geom_angle_publ_flag
Cl1 Fe01 Cl2 110.6(4) . . . ?
Cl1 Fe01 Cl3 108.0(7) . . . ?
Cl1 Fe01 Cl4 108.7(7) . . . ?
Cl2 Fe01 Cl3 109.2(7) . . . ?
Cl2 Fe01 Cl4 107.7(7) . . . ?
Cl3 Fe01 Cl4 112.7(3) . . . ?
C12 N11 C15 110(2) . . . ?
C12 N11 C16 128.2(16) . . . ?
C15 N11 C16 121.7(15) . . . ?
C12 N13 C14 104.6(19) . . . ?
C12 N13 C18 131.3(12) . . . ?
C14 N13 C18 124(2) . . . ?
C22 N21 C25 109(4) . . . ?
C22 N21 C26 128(3) . . . ?
C25 N21 C26 123(2) . . . ?
C22 N23 C24 110(3) . . . ?
C22 N23 C28 126.2(19) . . . ?
C24 N23 C28 124(3) . . . ?
N11 C12 N13 110.3(15) . . . ?
N11 C12 C17 124(2) . . . ?
N13 C12 C17 126.0(17) . . . ?
N13 C14 C15 113(2) . . . ?
N11 C15 C14 102.3(14) . . . ?
N21 C22 N23 108(3) . . . ?
N21 C22 C27 127(4) . . . ?
N23 C22 C27 125.5(19) . . . ?
N23 C24 C25 107(4) . . . ?
N21 C25 C24 106(2) . . . ?
N13 C14 H14 121.00 . . . ?
C15 C14 H14 127.00 . . . ?
N11 C15 H15 133.00 . . . ?
C14 C15 H15 125.00 . . . ?
N11 C16 H16A 106.00 . . . ?
N11 C16 H16B 111.00 . . . ?
N11 C16 H16C 112.00 . . . ?
H16A C16 H16B 110.00 . . . ?
H16A C16 H16C 109.00 . . . ?
H16B C16 H16C 109.00 . . . ?
C12 C17 H17A 107.00 . . . ?
C12 C17 H17B 111.00 . . . ?
C12 C17 H17C 111.00 . . . ?
H17A C17 H17B 110.00 . . . ?
H17A C17 H17C 109.00 . . . ?
H17B C17 H17C 109.00 . . . ?
N13 C18 H18A 113.00 . . . ?
N13 C18 H18B 107.00 . . . ?
N13 C18 H18C 108.00 . . . ?
H18A C18 H18B 110.00 . . . ?
H18A C18 H18C 110.00 . . . ?
H18B C18 H18C 109.00 . . . ?
N23 C24 H24 136.00 . . . ?
C25 C24 H24 117.00 . . . ?
N21 C25 H25 118.00 . . . ?
C24 C25 H25 135.00 . . . ?
N21 C26 H26A 117.00 . . . ?
N21 C26 H26B 106.00 . . . ?
N21 C26 H26C 105.00 . . . ?
H26A C26 H26B 109.00 . . . ?
H26A C26 H26C 110.00 . . . ?
H26B C26 H26C 109.00 . . . ?
C22 C27 H27A 102.00 . . . ?
C22 C27 H27B 113.00 . . . ?
C22 C27 H27C 114.00 . . . ?
H27A C27 H27B 109.00 . . . ?
H27A C27 H27C 110.00 . . . ?
H27B C27 H27C 109.00 . . . ?
N23 C28 H28A 100.00 . . . ?
N23 C28 H28B 113.00 . . . ?
N23 C28 H28C 114.00 . . . ?
H28A C28 H28B 110.00 . . . ?
H28A C28 H28C 110.00 . . . ?
H28B C28 H28C 109.00 . . . ?

loop_
_geom_bond_atom_site_label_1
_geom_bond_atom_site_label_2
_geom_bond_distance
_geom_bond_site_symmetry_1
_geom_bond_site_symmetry_2
_geom_bond_publ_flag
Fe01 Cl1 2.193(16) . . ?
Fe01 Cl2 2.206(15) . . ?
Fe01 Cl3 2.169(8) . . ?
Fe01 Cl4 2.198(5) . . ?
N11 C12 1.33(2) . . ?
N11 C15 1.40(3) . . ?
N11 C16 1.44(4) . . ?
N13 C12 1.32(3) . . ?
N13 C14 1.393(17) . . ?
N13 C18 1.43(3) . . ?
N21 C22 1.32(2) . . ?
N21 C25 1.40(6) . . ?
N21 C26 1.44(6) . . ?
N23 C22 1.33(5) . . ?
N23 C24 1.39(3) . . ?
N23 C28 1.44(3) . . ?
C12 C17 1.48(2) . . ?
C14 C15 1.34(4) . . ?
C22 C27 1.46(3) . . ?
C24 C25 1.34(6) . . ?
C14 H14 0.9400 . . ?
C15 H15 0.9400 . . ?
C16 H16A 0.9700 . . ?
C16 H16B 0.9700 . . ?
C16 H16C 0.9700 . . ?
C17 H17A 0.9600 . . ?
C17 H17B 0.9700 . . ?
C17 H17C 0.9600 . . ?
C18 H18A 0.9700 . . ?
C18 H18B 0.9700 . . ?
C18 H18C 0.9700 . . ?
C24 H24 0.9400 . . ?
C25 H25 0.9400 . . ?
C26 H26A 0.9700 . . ?
C26 H26B 0.9700 . . ?
C26 H26C 0.9700 . . ?
C27 H27A 0.9600 . . ?
C27 H27B 0.9700 . . ?
C27 H27C 0.9700 . . ?
C28 H28A 0.9800 . . ?
C28 H28B 0.9700 . . ?
C28 H28C 0.9700 . . ?
